data_4100673
_journal_name_full 'Journal of the American Chemical Society'
_journal_paper_doi 10.1021/ja044077p
_journal_year 2005
_chemical_formula_moiety C61H54ClFeN6
_chemical_formula_sum 'C61 H54 Cl Fe N6'
_chemical_formula_weight 962.40
_chemical_name_common Fe(TTP)(2-MeHIM)
_space_group_IT_number 14
_symmetry_cell_setting monoclinic
_symmetry_space_group_name_Hall '-P 2ybc'
_symmetry_space_group_name_H-M 'P 1 21/c 1'
_cell_angle_alpha 90.00
_cell_angle_beta 96.9990(10)
_cell_angle_gamma 90.00
_cell_formula_units_Z 4
_cell_length_a 13.9178(3)
_cell_length_b 22.8372(4)
_cell_length_c 15.4107(3)
_cell_measurement_temperature 100(2)
_cell_volume 4861.69(16)
_diffrn_ambient_temperature 100(2)
_exptl_crystal_density_diffrn 1.315
_cod_depositor_comments
;
The following automatic conversions were performed:
'_symmetry_cell_setting' value 'Monoclinic' changed to 'monoclinic'
according to '/home/saulius/struct/CIF-dictionaries/cif_core.dic'
dictionary named 'cif_core.dic' version 2.4.1 from 2010-06-29.

Automatic conversion script
Id: cif_fix_enum 1527 2010-12-29 10:47:43Z saulius 
;
_cod_original_sg_symbol_H-M 'P 21/c'
_cod_database_code 4100673

loop_
_symmetry_equiv_pos_as_xyz
'x, y, z'
'-x, y+1/2, -z+1/2'
'-x, -y, -z'
'x, -y-1/2, z-1/2'

loop_
_atom_site_label
_atom_site_type_symbol
_atom_site_fract_x
_atom_site_fract_y
_atom_site_fract_z
_atom_site_U_iso_or_equiv
_atom_site_adp_type
_atom_site_occupancy
_atom_site_symmetry_multiplicity
_atom_site_calc_flag
_atom_site_refinement_flags
_atom_site_disorder_assembly
_atom_site_disorder_group
Fe1 Fe 0.186563(14) 0.366101(8) 0.019783(12) 0.01460(6) Uani 1 1 d . . .
N1 N 0.25981(8) 0.38693(5) 0.14117(7) 0.0172(2) Uani 1 1 d . . .
N2 N 0.06802(8) 0.34240(5) 0.08249(7) 0.0155(2) Uani 1 1 d . . .
N3 N 0.12572(9) 0.31931(5) -0.08877(7) 0.0170(2) Uani 1 1 d . . .
N4 N 0.31803(8) 0.36351(5) -0.03004(7) 0.0170(2) Uani 1 1 d . . .
C(M1 C 0.42424(10) 0.40043(6) 0.09858(9) 0.0176(3) Uani 1 1 d . . .
C(M2 C 0.12679(10) 0.37554(6) 0.23278(9) 0.0161(2) Uani 1 1 d . . .
C(M3 C -0.03537(10) 0.29912(6) -0.04358(9) 0.0169(3) Uani 1 1 d . . .
C(M4 C 0.26050(10) 0.32726(6) -0.17815(9) 0.0173(3) Uani 1 1 d . . .
C(A1 C 0.35604(10) 0.40133(6) 0.15874(9) 0.0177(3) Uani 1 1 d . . .
C(A2 C 0.22169(10) 0.39003(6) 0.21977(8) 0.0176(3) Uani 1 1 d . . .
C(A3 C 0.05589(10) 0.35283(6) 0.16843(8) 0.0157(2) Uani 1 1 d . . .
C(A4 C -0.01686(10) 0.31772(6) 0.04380(9) 0.0159(2) Uani 1 1 d . . .
C(A5 C 0.03098(10) 0.30119(6) -0.10519(9) 0.0173(3) Uani 1 1 d . . .
C(A6 C 0.16440(11) 0.31410(6) -0.16624(9) 0.0176(3) Uani 1 1 d . . .
C(A7 C 0.33193(10) 0.34862(6) -0.11403(9) 0.0174(3) Uani 1 1 d . . .
C(A8 C 0.40625(10) 0.38156(6) 0.01095(9) 0.0170(3) Uani 1 1 d . . .
C(B1 C 0.37892(11) 0.41500(7) 0.25089(9) 0.0214(3) Uani 1 1 d . . .
H(B1 H 0.4403 0.4264 0.2798 0.026 Uiso 1 1 calc R . .
C(B2 C 0.29615(11) 0.40845(7) 0.28779(9) 0.0218(3) Uani 1 1 d . . .
H(B2 H 0.2885 0.4148 0.3475 0.026 Uiso 1 1 calc R . .
C(B3 C -0.03988(10) 0.33518(6) 0.18402(9) 0.0175(3) Uani 1 1 d . . .
H(B3 H -0.0667 0.3383 0.2377 0.021 Uiso 1 1 calc R . .
C(B4 C -0.08483(10) 0.31322(6) 0.10737(9) 0.0179(3) Uani 1 1 d . . .
H(B4 H -0.1487 0.2979 0.0976 0.021 Uiso 1 1 calc R . .
C(B5 C 0.00920(11) 0.28492(6) -0.19605(9) 0.0201(3) Uani 1 1 d . . .
H(B5 H -0.0513 0.2714 -0.2242 0.024 Uiso 1 1 calc R . .
C(B6 C 0.09185(11) 0.29263(6) -0.23356(9) 0.0206(3) Uani 1 1 d . . .
H(B6 H 0.1002 0.2853 -0.2928 0.025 Uiso 1 1 calc R . .
C(B7 C 0.43215(11) 0.35767(7) -0.12604(9) 0.0208(3) Uani 1 1 d . . .
H(B7 H 0.4608 0.3507 -0.1780 0.025 Uiso 1 1 calc R . .
C(B8 C 0.47768(11) 0.37809(7) -0.04895(9) 0.0206(3) Uani 1 1 d . . .
H(B8 H 0.5442 0.3882 -0.0369 0.025 Uiso 1 1 calc R . .
C11 C 0.52434(10) 0.42008(6) 0.13203(9) 0.0189(3) Uani 1 1 d . . .
C12 C 0.60051(11) 0.38079(7) 0.14748(10) 0.0234(3) Uani 1 1 d . . .
H12 H 0.5908 0.3409 0.1315 0.028 Uiso 1 1 calc R . .
C13 C 0.69123(11) 0.39934(7) 0.18629(10) 0.0261(3) Uani 1 1 d . . .
H13 H 0.7424 0.3717 0.1968 0.031 Uiso 1 1 calc R . .
C14 C 0.70792(11) 0.45743(7) 0.20984(10) 0.0243(3) Uani 1 1 d . . .
C15 C 0.54177(11) 0.47882(7) 0.15249(11) 0.0262(3) Uani 1 1 d . . .
H15 H 0.4912 0.5067 0.1402 0.031 Uiso 1 1 calc R . .
C16 C 0.63244(12) 0.49711(7) 0.19079(11) 0.0290(3) Uani 1 1 d . . .
H16 H 0.6430 0.5374 0.2042 0.035 Uiso 1 1 calc R . .
C17 C 0.80402(12) 0.47754(9) 0.25594(11) 0.0337(4) Uani 1 1 d . . .
H17A H 0.8485 0.4442 0.2639 0.050 Uiso 1 1 calc R . .
H17B H 0.7948 0.4939 0.3131 0.050 Uiso 1 1 calc R . .
H17C H 0.8312 0.5076 0.2207 0.050 Uiso 1 1 calc R . .
C21 C 0.09911(10) 0.38208(6) 0.32325(9) 0.0180(3) Uani 1 1 d . . .
C22 C 0.12598(11) 0.34018(7) 0.38700(9) 0.0226(3) Uani 1 1 d . . .
H22 H 0.1640 0.3076 0.3735 0.027 Uiso 1 1 calc R . .
C23 C 0.09789(12) 0.34524(7) 0.47035(10) 0.0260(3) Uani 1 1 d . . .
H23 H 0.1175 0.3162 0.5130 0.031 Uiso 1 1 calc R . .
C24 C 0.04161(11) 0.39204(7) 0.49216(9) 0.0246(3) Uani 1 1 d . . .
C25 C 0.01460(11) 0.43381(7) 0.42828(9) 0.0246(3) Uani 1 1 d . . .
H25 H -0.0245 0.4660 0.4414 0.029 Uiso 1 1 calc R . .
C26 C 0.04391(11) 0.42929(7) 0.34522(9) 0.0223(3) Uani 1 1 d . . .
H26 H 0.0259 0.4589 0.3031 0.027 Uiso 1 1 calc R . .
C27 C 0.00983(14) 0.39711(9) 0.58200(11) 0.0376(4) Uani 1 1 d . . .
H27A H 0.0354 0.3639 0.6180 0.056 Uiso 1 1 calc R . .
H27B H -0.0610 0.3969 0.5771 0.056 Uiso 1 1 calc R . .
H27C H 0.0345 0.4338 0.6093 0.056 Uiso 1 1 calc R . .
C31 C -0.13429(10) 0.27560(6) -0.07379(9) 0.0189(3) Uani 1 1 d . . .
C32 C -0.14925(12) 0.21612(7) -0.08899(11) 0.0271(3) Uani 1 1 d . . .
H32 H -0.0962 0.1898 -0.0800 0.033 Uiso 1 1 calc R . .
C33 C -0.24165(13) 0.19493(8) -0.11728(12) 0.0340(4) Uani 1 1 d . . .
H33 H -0.2507 0.1541 -0.1266 0.041 Uiso 1 1 calc R . .
C34 C -0.32078(12) 0.23217(9) -0.13212(11) 0.0341(4) Uani 1 1 d . . .
C35 C -0.30477(12) 0.29166(9) -0.11780(12) 0.0355(4) Uani 1 1 d . . .
H35 H -0.3575 0.3182 -0.1280 0.043 Uiso 1 1 calc R . .
C36 C -0.21361(12) 0.31290(8) -0.08902(11) 0.0292(3) Uani 1 1 d . . .
H36 H -0.2048 0.3537 -0.0794 0.035 Uiso 1 1 calc R . .
C37 C -0.42082(13) 0.20972(11) -0.16401(15) 0.0529(6) Uani 1 1 d . . .
H37A H -0.4187 0.1671 -0.1706 0.079 Uiso 1 1 calc R . .
H37B H -0.4436 0.2277 -0.2206 0.079 Uiso 1 1 calc R . .
H37C H -0.4651 0.2198 -0.1216 0.079 Uiso 1 1 calc R . .
C41 C 0.29026(11) 0.31726(6) -0.26734(9) 0.0190(3) Uani 1 1 d . . .
C42 C 0.32407(13) 0.26325(7) -0.29115(10) 0.0273(3) Uani 1 1 d . . .
H42 H 0.3271 0.2315 -0.2511 0.033 Uiso 1 1 calc R . .
C43 C 0.35361(13) 0.25526(7) -0.37347(10) 0.0289(3) Uani 1 1 d . . .
H43 H 0.3773 0.2181 -0.3884 0.035 Uiso 1 1 calc R . .
C44 C 0.34920(12) 0.30016(7) -0.43393(10) 0.0266(3) Uani 1 1 d . . .
C45 C 0.31397(14) 0.35394(7) -0.41028(10) 0.0294(4) Uani 1 1 d . . .
H45 H 0.3099 0.3854 -0.4509 0.035 Uiso 1 1 calc R . .
C46 C 0.28467(12) 0.36252(7) -0.32841(10) 0.0251(3) Uani 1 1 d . . .
H46 H 0.2605 0.3997 -0.3138 0.030 Uiso 1 1 calc R . .
C47 C 0.38074(16) 0.29078(9) -0.52309(11) 0.0410(5) Uani 1 1 d . . .
H47A H 0.4032 0.2504 -0.5279 0.061 Uiso 1 1 calc R . .
H47B H 0.4336 0.3178 -0.5312 0.061 Uiso 1 1 calc R . .
H47C H 0.3260 0.2981 -0.5681 0.061 Uiso 1 1 calc R . .
N5 N 0.13263(9) 0.44775(5) -0.03493(8) 0.0219(3) Uani 1 1 d . . .
N6 N 0.10201(10) 0.53946(6) -0.07009(8) 0.0240(3) Uani 1 1 d . . .
H6 H 0.1098 0.5776 -0.0741 0.029 Uiso 1 1 calc R . .
C1 C 0.16633(12) 0.50177(7) -0.02837(10) 0.0238(3) Uani 1 1 d . . .
C2 C 0.02154(12) 0.50803(7) -0.10566(10) 0.0265(3) Uani 1 1 d . . .
H2 H -0.0355 0.5230 -0.1382 0.032 Uiso 1 1 calc R . .
C3 C 0.04130(12) 0.45179(7) -0.08440(10) 0.0247(3) Uani 1 1 d . . .
H3 H -0.0004 0.4196 -0.1005 0.030 Uiso 1 1 calc R . .
C4 C 0.26119(13) 0.51962(8) 0.01786(11) 0.0306(3) Uani 1 1 d . . .
H4A H 0.2584 0.5190 0.0811 0.046 Uiso 1 1 calc R . .
H4B H 0.2768 0.5593 -0.0002 0.046 Uiso 1 1 calc R . .
H4C H 0.3113 0.4924 0.0034 0.046 Uiso 1 1 calc R . .
C1S C 0.27223(17) 0.52338(11) 0.50213(15) 0.0529(6) Uani 1 1 d . . .
H1SA H 0.2336 0.5506 0.5328 0.079 Uiso 1 1 calc R . .
H1SB H 0.2558 0.4830 0.5162 0.079 Uiso 1 1 calc R . .
H1SC H 0.2583 0.5296 0.4389 0.079 Uiso 1 1 calc R . .
C2S C 0.37981(17) 0.53417(10) 0.53098(14) 0.0479(5) Uani 1 1 d . . .
H2SA H 0.3952 0.5753 0.5180 0.057 Uiso 1 1 calc R . .
H2SB H 0.3927 0.5288 0.5951 0.057 Uiso 1 1 calc R . .
C3S C 0.44670(15) 0.49417(9) 0.48719(13) 0.0409(4) Uani 1 1 d . . .
H3SA H 0.4328 0.4531 0.5019 0.049 Uiso 1 1 calc R . .
H3SB H 0.4320 0.4985 0.4230 0.049 Uiso 1 1 calc R . .
Cl2S Cl 0.16219(8) 0.56351(5) 0.24535(6) 0.0595(3) Uani 0.6386(18) 1 d P A 1
C21S C 0.25519(15) 0.60676(11) 0.29262(15) 0.0401(7) Uani 0.6386(18) 1 d PG A 1
C22S C 0.35137(18) 0.59238(12) 0.28739(19) 0.0526(13) Uani 0.6386(18) 1 d PG A 1
H22B H 0.3668 0.5581 0.2570 0.063 Uiso 0.6386(18) 1 calc PR A 1
C23S C 0.42499(12) 0.62814(16) 0.3267(2) 0.0643(16) Uani 0.6386(18) 1 d PG A 1
H23B H 0.4907 0.6183 0.3231 0.077 Uiso 0.6386(18) 1 calc PR A 1
C24S C 0.40244(16) 0.67826(13) 0.37120(18) 0.0632(12) Uani 0.6386(18) 1 d PG A 1
H24A H 0.4528 0.7027 0.3981 0.076 Uiso 0.6386(18) 1 calc PR A 1
C25S C 0.30627(19) 0.69264(11) 0.37642(19) 0.0555(10) Uani 0.6386(18) 1 d PG A 1
H25B H 0.2909 0.7269 0.4068 0.067 Uiso 0.6386(18) 1 calc PR A 1
C26S C 0.23265(13) 0.65688(13) 0.33713(19) 0.0437(13) Uani 0.6386(18) 1 d PG A 1
H26B H 0.1669 0.6667 0.3407 0.052 Uiso 0.6386(18) 1 calc PR A 1
Cl3S Cl 0.34389(12) 0.72831(7) 0.40644(10) 0.0489(5) Uani 0.3614(18) 1 d P A 2
C31S C 0.3153(3) 0.66576(15) 0.3465(3) 0.0376(13) Uani 0.3614(18) 1 d PG A 2
C32S C 0.3869(3) 0.6290(2) 0.3219(4) 0.0447(18) Uani 0.3614(18) 1 d PG A 2
H32B H 0.4532 0.6384 0.3377 0.054 Uiso 0.3614(18) 1 calc PR A 2
C33S C 0.3614(4) 0.5784(2) 0.2744(4) 0.061(3) Uani 0.3614(18) 1 d PG A 2
H33B H 0.4103 0.5533 0.2576 0.074 Uiso 0.3614(18) 1 calc PR A 2
C34S C 0.2644(4) 0.56465(17) 0.2514(3) 0.068(2) Uani 0.3614(18) 1 d PG A 2
H34A H 0.2470 0.5301 0.2189 0.082 Uiso 0.3614(18) 1 calc PR A 2
C35S C 0.1928(3) 0.6014(2) 0.2759(3) 0.0507(16) Uani 0.3614(18) 1 d PG A 2
H35B H 0.1265 0.5920 0.2602 0.061 Uiso 0.3614(18) 1 calc PR A 2
C36S C 0.2183(3) 0.65197(19) 0.3235(3) 0.045(2) Uani 0.3614(18) 1 d PG A 2
H36B H 0.1694 0.6771 0.3403 0.054 Uiso 0.3614(18) 1 calc PR A 2

loop_
_atom_site_aniso_label
_atom_site_aniso_U_11
_atom_site_aniso_U_22
_atom_site_aniso_U_33
_atom_site_aniso_U_23
_atom_site_aniso_U_13
_atom_site_aniso_U_12
Fe1 0.01541(10) 0.01622(10) 0.01251(9) -0.00119(7) 0.00306(6) -0.00066(7)
N1 0.0157(5) 0.0207(6) 0.0154(5) -0.0017(4) 0.0027(4) -0.0009(4)
N2 0.0175(5) 0.0161(5) 0.0131(5) -0.0011(4) 0.0020(4) -0.0006(4)
N3 0.0185(6) 0.0177(6) 0.0152(5) -0.0022(4) 0.0035(4) -0.0014(4)
N4 0.0173(6) 0.0196(6) 0.0146(5) -0.0018(4) 0.0037(4) -0.0010(4)
C(M1 0.0156(6) 0.0190(6) 0.0183(6) 0.0014(5) 0.0025(5) -0.0010(5)
C(M2 0.0163(6) 0.0177(6) 0.0145(5) -0.0006(5) 0.0024(4) 0.0008(5)
C(M3 0.0175(6) 0.0160(6) 0.0170(6) -0.0014(5) 0.0016(5) -0.0003(5)
C(M4 0.0222(7) 0.0159(6) 0.0144(6) -0.0004(5) 0.0048(5) 0.0006(5)
C(A1 0.0169(6) 0.0206(7) 0.0156(6) -0.0016(5) 0.0023(5) -0.0011(5)
C(A2 0.0177(6) 0.0210(7) 0.0144(6) -0.0020(5) 0.0030(5) 0.0000(5)
C(A3 0.0169(6) 0.0159(6) 0.0144(6) 0.0006(5) 0.0027(5) 0.0004(5)
C(A4 0.0160(6) 0.0156(6) 0.0161(6) 0.0006(5) 0.0023(5) -0.0001(5)
C(A5 0.0196(7) 0.0160(6) 0.0161(6) -0.0027(5) 0.0013(5) -0.0005(5)
C(A6 0.0222(7) 0.0169(6) 0.0142(6) -0.0019(5) 0.0042(5) 0.0001(5)
C(A7 0.0193(7) 0.0178(6) 0.0158(6) 0.0006(5) 0.0051(5) 0.0006(5)
C(A8 0.0164(6) 0.0177(6) 0.0176(6) 0.0007(5) 0.0043(5) -0.0006(5)
C(B1 0.0183(7) 0.0288(8) 0.0168(6) -0.0031(5) 0.0008(5) -0.0031(6)
C(B2 0.0209(7) 0.0298(8) 0.0146(6) -0.0035(5) 0.0016(5) -0.0035(6)
C(B3 0.0187(6) 0.0186(7) 0.0158(6) 0.0012(5) 0.0043(5) -0.0001(5)
C(B4 0.0165(6) 0.0186(7) 0.0187(6) 0.0011(5) 0.0028(5) -0.0014(5)
C(B5 0.0211(7) 0.0220(7) 0.0169(6) -0.0038(5) 0.0008(5) -0.0016(5)
C(B6 0.0256(7) 0.0217(7) 0.0146(6) -0.0028(5) 0.0032(5) -0.0013(6)
C(B7 0.0201(7) 0.0257(7) 0.0178(6) 0.0003(5) 0.0069(5) 0.0001(5)
C(B8 0.0169(6) 0.0260(7) 0.0196(6) 0.0019(5) 0.0053(5) -0.0009(5)
C11 0.0164(6) 0.0246(7) 0.0159(6) 0.0003(5) 0.0030(5) -0.0015(5)
C12 0.0211(7) 0.0242(7) 0.0249(7) -0.0011(6) 0.0025(6) -0.0005(6)
C13 0.0181(7) 0.0326(8) 0.0272(7) 0.0026(6) 0.0013(6) 0.0041(6)
C14 0.0176(7) 0.0356(9) 0.0198(6) 0.0004(6) 0.0026(5) -0.0028(6)
C15 0.0197(7) 0.0242(8) 0.0341(8) 0.0011(6) 0.0006(6) -0.0006(6)
C16 0.0226(8) 0.0257(8) 0.0378(9) -0.0025(7) -0.0004(6) -0.0048(6)
C17 0.0190(8) 0.0502(11) 0.0312(8) -0.0076(8) 0.0004(6) -0.0029(7)
C21 0.0169(6) 0.0225(7) 0.0145(6) -0.0019(5) 0.0022(5) -0.0031(5)
C22 0.0276(8) 0.0222(7) 0.0185(6) 0.0003(5) 0.0047(5) 0.0005(6)
C23 0.0313(8) 0.0300(8) 0.0169(6) 0.0048(6) 0.0033(6) -0.0027(6)
C24 0.0237(7) 0.0346(9) 0.0163(6) -0.0027(6) 0.0054(5) -0.0053(6)
C25 0.0236(7) 0.0322(8) 0.0183(6) -0.0046(6) 0.0043(5) 0.0027(6)
C26 0.0235(7) 0.0266(8) 0.0166(6) -0.0003(5) 0.0020(5) 0.0029(6)
C27 0.0416(10) 0.0536(12) 0.0193(7) -0.0004(7) 0.0113(7) 0.0002(9)
C31 0.0172(6) 0.0234(7) 0.0164(6) -0.0036(5) 0.0028(5) -0.0025(5)
C32 0.0240(8) 0.0229(8) 0.0338(8) -0.0034(6) 0.0009(6) -0.0018(6)
C33 0.0298(9) 0.0315(9) 0.0406(10) -0.0111(7) 0.0043(7) -0.0106(7)
C34 0.0193(8) 0.0524(11) 0.0320(8) -0.0182(8) 0.0087(6) -0.0096(7)
C35 0.0192(8) 0.0453(11) 0.0410(10) -0.0133(8) -0.0004(7) 0.0040(7)
C36 0.0222(8) 0.0288(8) 0.0357(9) -0.0079(7) -0.0001(6) 0.0023(6)
C37 0.0214(9) 0.0798(16) 0.0581(13) -0.0367(12) 0.0069(8) -0.0147(9)
C41 0.0213(7) 0.0215(7) 0.0149(6) -0.0020(5) 0.0052(5) -0.0017(5)
C42 0.0416(9) 0.0210(7) 0.0213(7) 0.0013(6) 0.0121(6) 0.0033(6)
C43 0.0418(10) 0.0223(8) 0.0247(7) -0.0034(6) 0.0124(7) 0.0049(7)
C44 0.0348(9) 0.0284(8) 0.0183(7) -0.0036(6) 0.0104(6) -0.0021(7)
C45 0.0463(10) 0.0258(8) 0.0176(7) 0.0035(6) 0.0106(6) 0.0018(7)
C46 0.0350(9) 0.0207(7) 0.0207(7) -0.0006(6) 0.0081(6) 0.0029(6)
C47 0.0610(13) 0.0415(11) 0.0245(8) -0.0021(7) 0.0213(8) 0.0059(9)
N5 0.0252(6) 0.0207(6) 0.0208(6) 0.0016(5) 0.0070(5) 0.0030(5)
N6 0.0320(7) 0.0169(6) 0.0239(6) 0.0023(5) 0.0063(5) 0.0023(5)
C1 0.0291(8) 0.0228(7) 0.0207(7) 0.0003(6) 0.0075(6) 0.0010(6)
C2 0.0269(8) 0.0292(8) 0.0236(7) 0.0029(6) 0.0047(6) 0.0038(6)
C3 0.0248(8) 0.0258(8) 0.0238(7) 0.0003(6) 0.0048(6) 0.0005(6)
C4 0.0341(9) 0.0285(8) 0.0291(8) -0.0006(7) 0.0027(7) -0.0014(7)
C1S 0.0583(14) 0.0573(14) 0.0452(12) 0.0104(10) 0.0146(10) 0.0121(11)
C2S 0.0577(14) 0.0489(12) 0.0392(11) -0.0011(9) 0.0145(10) -0.0016(10)
C3S 0.0515(12) 0.0386(10) 0.0337(9) -0.0008(8) 0.0101(8) -0.0063(9)
Cl2S 0.0630(6) 0.0734(7) 0.0407(5) -0.0034(4) 0.0004(4) -0.0250(5)
C21S 0.0330(16) 0.060(2) 0.0270(14) 0.0114(14) 0.0039(12) -0.0048(15)
C22S 0.043(2) 0.084(4) 0.0321(18) 0.013(2) 0.0122(17) 0.016(2)
C23S 0.023(2) 0.125(5) 0.048(2) 0.037(3) 0.0147(17) 0.004(2)
C24S 0.0335(18) 0.099(3) 0.054(2) 0.023(2) -0.0054(16) -0.018(2)
C25S 0.046(2) 0.061(3) 0.057(2) 0.006(2) -0.0065(18) -0.0045(19)
C26S 0.0276(19) 0.059(3) 0.045(2) 0.003(2) 0.0070(17) -0.0004(19)
Cl3S 0.0544(10) 0.0429(8) 0.0511(9) -0.0052(6) 0.0139(7) -0.0044(7)
C31S 0.054(4) 0.030(3) 0.034(3) 0.008(2) 0.024(3) 0.015(2)
C32S 0.042(4) 0.048(4) 0.051(4) 0.008(3) 0.034(4) 0.012(3)
C33S 0.085(7) 0.038(3) 0.068(6) 0.014(3) 0.038(5) 0.024(4)
C34S 0.122(8) 0.050(4) 0.037(3) 0.000(3) 0.032(4) 0.004(4)
C35S 0.063(4) 0.049(4) 0.039(3) 0.004(3) 0.003(3) -0.014(3)
C36S 0.060(5) 0.042(5) 0.035(3) 0.007(3) 0.014(3) 0.003(4)

loop_
_geom_bond_atom_site_label_1
_geom_bond_atom_site_label_2
_geom_bond_distance
_geom_bond_site_symmetry_2
_geom_bond_publ_flag
Fe1 N4 2.0697(11) . ?
Fe1 N1 2.0737(11) . ?
Fe1 N3 2.0765(11) . ?
Fe1 N2 2.0826(11) . ?
Fe1 N5 2.1441(12) . ?
N1 C(A1 1.3736(18) . ?
N1 C(A2 1.3821(17) . ?
N2 C(A3 1.3762(17) . ?
N2 C(A4 1.3775(17) . ?
N3 C(A6 1.3733(17) . ?
N3 C(A5 1.3757(18) . ?
N4 C(A8 1.3738(17) . ?
N4 C(A7 1.3745(17) . ?
C(M1 C(A1 1.4055(19) . ?
C(M1 C(A8 1.4104(19) . ?
C(M1 C11 1.4944(19) . ?
C(M2 C(A2 1.3996(19) . ?
C(M2 C(A3 1.4098(19) . ?
C(M2 C21 1.4985(18) . ?
C(M3 C(A5 1.4038(19) . ?
C(M3 C(A4 1.4055(18) . ?
C(M3 C31 1.4981(19) . ?
C(M4 C(A7 1.4013(19) . ?
C(M4 C(A6 1.405(2) . ?
C(M4 C41 1.5006(18) . ?
C(A1 C(B1 1.4510(18) . ?
C(A2 C(B2 1.4439(19) . ?
C(A3 C(B3 1.4404(19) . ?
C(A4 C(B4 1.4461(19) . ?
C(A5 C(B5 1.4446(18) . ?
C(A6 C(B6 1.4425(19) . ?
C(A7 C(B7 1.444(2) . ?
C(A8 C(B8 1.4390(19) . ?
C(B1 C(B2 1.354(2) . ?
C(B1 H(B1 0.9500 . ?
C(B2 H(B2 0.9500 . ?
C(B3 C(B4 1.3632(19) . ?
C(B3 H(B3 0.9500 . ?
C(B4 H(B4 0.9500 . ?
C(B5 C(B6 1.360(2) . ?
C(B5 H(B5 0.9500 . ?
C(B6 H(B6 0.9500 . ?
C(B7 C(B8 1.359(2) . ?
C(B7 H(B7 0.9500 . ?
C(B8 H(B8 0.9500 . ?
C11 C12 1.387(2) . ?
C11 C15 1.392(2) . ?
C12 C13 1.396(2) . ?
C12 H12 0.9500 . ?
C13 C14 1.388(2) . ?
C13 H13 0.9500 . ?
C14 C16 1.391(2) . ?
C14 C17 1.508(2) . ?
C15 C16 1.391(2) . ?
C15 H15 0.9500 . ?
C16 H16 0.9500 . ?
C17 H17A 0.9800 . ?
C17 H17B 0.9800 . ?
C17 H17C 0.9800 . ?
C21 C26 1.390(2) . ?
C21 C22 1.390(2) . ?
C22 C23 1.392(2) . ?
C22 H22 0.9500 . ?
C23 C24 1.390(2) . ?
C23 H23 0.9500 . ?
C24 C25 1.389(2) . ?
C24 C27 1.508(2) . ?
C25 C26 1.3938(19) . ?
C25 H25 0.9500 . ?
C26 H26 0.9500 . ?
C27 H27A 0.9800 . ?
C27 H27B 0.9800 . ?
C27 H27C 0.9800 . ?
C31 C32 1.390(2) . ?
C31 C36 1.391(2) . ?
C32 C33 1.393(2) . ?
C32 H32 0.9500 . ?
C33 C34 1.388(3) . ?
C33 H33 0.9500 . ?
C34 C35 1.390(3) . ?
C34 C37 1.509(2) . ?
C35 C36 1.380(2) . ?
C35 H35 0.9500 . ?
C36 H36 0.9500 . ?
C37 H37A 0.9800 . ?
C37 H37B 0.9800 . ?
C37 H37C 0.9800 . ?
C41 C42 1.385(2) . ?
C41 C46 1.394(2) . ?
C42 C43 1.392(2) . ?
C42 H42 0.9500 . ?
C43 C44 1.382(2) . ?
C43 H43 0.9500 . ?
C44 C45 1.388(2) . ?
C44 C47 1.508(2) . ?
C45 C46 1.386(2) . ?
C45 H45 0.9500 . ?
C46 H46 0.9500 . ?
C47 H47A 0.9800 . ?
C47 H47B 0.9800 . ?
C47 H47C 0.9800 . ?
N5 C1 1.3193(19) . ?
N5 C3 1.403(2) . ?
N6 C1 1.347(2) . ?
N6 C2 1.386(2) . ?
N6 H6 0.8800 . ?
C1 C4 1.479(2) . ?
C2 C3 1.346(2) . ?
C2 H2 0.9500 . ?
C3 H3 0.9500 . ?
C4 H4A 0.9800 . ?
C4 H4B 0.9800 . ?
C4 H4C 0.9800 . ?
C1S C2S 1.529(3) . ?
C1S H1SA 0.9800 . ?
C1S H1SB 0.9800 . ?
C1S H1SC 0.9800 . ?
C2S C3S 1.520(3) . ?
C2S H2SA 0.9900 . ?
C2S H2SB 0.9900 . ?
C3S C3S 1.512(4) 3_666 ?
C3S H3SA 0.9900 . ?
C3S H3SB 0.9900 . ?
Cl2S C21S 1.718(2) . ?
C21S C22S 1.3900 . ?
C21S C26S 1.3900 . ?
C22S C23S 1.3900 . ?
C22S H22B 0.9500 . ?
C23S C24S 1.3900 . ?
C23S H23B 0.9500 . ?
C24S C25S 1.3900 . ?
C24S H24A 0.9500 . ?
C25S C26S 1.3900 . ?
C25S H25B 0.9500 . ?
C26S H26B 0.9500 . ?
Cl3S C31S 1.721(4) . ?
C31S C32S 1.3900 . ?
C31S C36S 1.3900 . ?
C32S C33S 1.3900 . ?
C32S H32B 0.9500 . ?
C33S C34S 1.3900 . ?
C33S H33B 0.9500 . ?
C34S C35S 1.3900 . ?
C34S H34A 0.9500 . ?
C35S C36S 1.3900 . ?
C35S H35B 0.9500 . ?
C36S H36B 0.9500 . ?
